data_4073111
loop_
_publ_author_name
'Elhamzaoui, Hicham'
'Jousseaume, Bernard'
'Toupance, Thierry'
'Allouchi, Hassan'

_publ_section_title
;
 \a,\w-Bis(trialkynyltin) Compounds with a Linear or Cross-Shaped Spacer
;
_journal_issue 16
_journal_name_full Organometallics
_journal_page_first 3908
_journal_paper_doi 10.1021/om070078p
_journal_volume 26
_journal_year 2007
_chemical_formula_moiety 'C22 H43 O Sn'
_chemical_formula_sum 'C44 H86 O2 Sn2'
_chemical_formula_weight 884.50
_chemical_name_systematic
;
 ?
;
_space_group_IT_number 2
_symmetry_cell_setting triclinic
_symmetry_Int_Tables_number 2
_symmetry_space_group_name_Hall '-P 1'
_symmetry_space_group_name_H-M 'P -1'
_atom_sites_solution_hydrogens geom
_atom_sites_solution_primary direct
_atom_sites_solution_secondary difmap
_audit_creation_method SHELXL-97
_cell_angle_alpha 83.790(2)
_cell_angle_beta 89.035(3)
_cell_angle_gamma 72.043(2)
_cell_formula_units_Z 1
_cell_length_a 7.4280(3)
_cell_length_b 9.8610(4)
_cell_length_c 16.7050(4)
_cell_measurement_temperature 150(2)
_cell_volume 1156.99(7)
_computing_cell_refinement 'DENZO (Otwinowski & Miror, 1997)and COLLECT'
_computing_data_collection 'Kappa-CCD; COLLECT(Nonius, 1998)'
_computing_data_reduction 'DENZO and COLLECT'
_computing_molecular_graphics 'ORTEP-III (Burnett & Johnson,1996)'
_computing_publication_material 'SHELXL-97 (Sheldrick,1997)'
_computing_structure_refinement 'SHELXL-97 (Sheldrick, 1997)'
_computing_structure_solution 'SHELXS-97 (Sheldrick, 1997)'
_diffrn_ambient_temperature 150(2)
_diffrn_measured_fraction_theta_full 0.980
_diffrn_measured_fraction_theta_max 0.980
_diffrn_measurement_device_type 'Nonius Kappa-CCD'
_diffrn_measurement_method '\f and \w'
_diffrn_radiation_monochromator graphite
_diffrn_radiation_source 'fine-focus sealed tube'
_diffrn_radiation_type MoK\a
_diffrn_radiation_wavelength 0.71073
_diffrn_reflns_av_R_equivalents 0.0232
_diffrn_reflns_av_sigmaI/netI 0.0382
_diffrn_reflns_limit_h_max 9
_diffrn_reflns_limit_h_min -9
_diffrn_reflns_limit_k_max 12
_diffrn_reflns_limit_k_min -12
_diffrn_reflns_limit_l_max 21
_diffrn_reflns_limit_l_min -21
_diffrn_reflns_number 8840
_diffrn_reflns_theta_full 27.48
_diffrn_reflns_theta_max 27.48
_diffrn_reflns_theta_min 4.02
_exptl_absorpt_coefficient_mu 1.110
_exptl_absorpt_correction_T_max 0.946
_exptl_absorpt_correction_T_min 0.844
_exptl_absorpt_correction_type empirical
_exptl_absorpt_process_details scalepack
_exptl_crystal_colour colourless
_exptl_crystal_density_diffrn 1.269
_exptl_crystal_density_method 'not measured'
_exptl_crystal_description plate
_exptl_crystal_F_000 466
_exptl_crystal_size_max 0.33
_exptl_crystal_size_mid 0.13
_exptl_crystal_size_min 0.05
_refine_diff_density_max 1.079
_refine_diff_density_min -0.553
_refine_diff_density_rms 0.064
_refine_ls_extinction_coef 0.0104(12)
_refine_ls_extinction_expression Fc^*^=kFc[1+0.001xFc^2^\l^3^/sin(2\q)]^-1/4^
_refine_ls_extinction_method SHELXL
_refine_ls_goodness_of_fit_ref 1.098
_refine_ls_hydrogen_treatment constr
_refine_ls_matrix_type full
_refine_ls_number_parameters 218
_refine_ls_number_reflns 5209
_refine_ls_number_restraints 0
_refine_ls_restrained_S_all 1.098
_refine_ls_R_factor_all 0.0286
_refine_ls_R_factor_gt 0.0230
_refine_ls_shift/su_max 0.002
_refine_ls_shift/su_mean 0.000
_refine_ls_structure_factor_coef Fsqd
_refine_ls_weighting_details 'calc w=1/[\s^2^(Fo^2^)+(0.0166P)^2^+0.2537P] where P=(Fo^2^+2Fc^2^)/3'
_refine_ls_weighting_scheme calc
_refine_ls_wR_factor_gt 0.0535
_refine_ls_wR_factor_ref 0.0559
_reflns_number_gt 4697
_reflns_number_total 5209
_reflns_threshold_expression >2sigma(I)
_cod_data_source_file om070078p-file001.cif
_cod_data_source_block 6MediC16Ph_6
_cod_original_sg_symbol_Hall -P1
_cod_original_sg_symbol_H-M P-1
_cod_database_code 4073111

loop_
_symmetry_equiv_pos_as_xyz
'x, y, z'
'-x, -y, -z'

loop_
_atom_site_label
_atom_site_type_symbol
_atom_site_fract_x
_atom_site_fract_y
_atom_site_fract_z
_atom_site_U_iso_or_equiv
_atom_site_adp_type
_atom_site_occupancy
_atom_site_symmetry_multiplicity
_atom_site_calc_flag
_atom_site_refinement_flags
Sn1 Sn 0.246761(18) 0.321174(13) 0.380414(7) 0.02221(6) Uani 1 1 d .
O1 O 0.18181(19) 0.02808(14) 0.40801(8) 0.0263(3) Uani 1 1 d .
C1 C 0.1093(3) -0.0901(2) 0.40561(11) 0.0238(4) Uani 1 1 d .
H1A H 0.0751 -0.1211 0.4592 0.029 Uiso 1 1 calc R
H1B H 0.2043 -0.1702 0.3854 0.029 Uiso 1 1 calc R
C2 C -0.0630(3) -0.0396(2) 0.35039(11) 0.0236(4) Uani 1 1 d .
H2A H -0.0276 -0.0029 0.2983 0.028 Uiso 1 1 calc R
H2B H -0.1573 0.0386 0.3724 0.028 Uiso 1 1 calc R
C3 C -0.1504(3) -0.1576(2) 0.33890(11) 0.0245(4) Uani 1 1 d .
H3A H -0.0577 -0.2351 0.3156 0.029 Uiso 1 1 calc R
H3B H -0.1845 -0.1956 0.3909 0.029 Uiso 1 1 calc R
C4 C -0.3256(3) -0.1015(2) 0.28430(12) 0.0251(4) Uani 1 1 d .
H4A H -0.2909 -0.0586 0.2338 0.030 Uiso 1 1 calc R
H4B H -0.4182 -0.0261 0.3092 0.030 Uiso 1 1 calc R
C5 C -0.4191(3) -0.2124(2) 0.26590(12) 0.0265(4) Uani 1 1 d .
H5A H -0.4547 -0.2561 0.3160 0.032 Uiso 1 1 calc R
H5B H -0.3290 -0.2872 0.2396 0.032 Uiso 1 1 calc R
C6 C -0.5945(3) -0.1455(2) 0.21178(12) 0.0270(4) Uani 1 1 d .
H6A H -0.6852 -0.0733 0.2395 0.032 Uiso 1 1 calc R
H6B H -0.5585 -0.0971 0.1634 0.032 Uiso 1 1 calc R
C7 C -0.6919(3) -0.2500(2) 0.18704(12) 0.0282(4) Uani 1 1 d .
H7A H -0.7282 -0.2991 0.2351 0.034 Uiso 1 1 calc R
H7B H -0.6028 -0.3216 0.1583 0.034 Uiso 1 1 calc R
C8 C -0.8671(3) -0.1773(2) 0.13381(12) 0.0274(4) Uani 1 1 d .
H8A H -0.8303 -0.1272 0.0862 0.033 Uiso 1 1 calc R
H8B H -0.9559 -0.1060 0.1629 0.033 Uiso 1 1 calc R
C9 C -0.9677(3) -0.2788(2) 0.10720(12) 0.0276(4) Uani 1 1 d .
H9A H -0.8802 -0.3498 0.0775 0.033 Uiso 1 1 calc R
H9B H -1.0053 -0.3290 0.1545 0.033 Uiso 1 1 calc R
C10 C -1.1422(3) -0.2007(2) 0.05443(12) 0.0269(4) Uani 1 1 d .
H10A H -1.2282 -0.1293 0.0843 0.032 Uiso 1 1 calc R
H10B H -1.1034 -0.1504 0.0075 0.032 Uiso 1 1 calc R
C11 C -1.2486(3) -0.2968(2) 0.02621(12) 0.0270(4) Uani 1 1 d .
H11A H -1.2877 -0.3478 0.0728 0.032 Uiso 1 1 calc R
H11B H -1.1643 -0.3674 -0.0047 0.032 Uiso 1 1 calc R
C12 C -1.4225(3) -0.2123(2) -0.02537(12) 0.0272(4) Uani 1 1 d .
H12A H -1.5037 -0.1398 0.0054 0.033 Uiso 1 1 calc R
H12B H -1.3818 -0.1630 -0.0722 0.033 Uiso 1 1 calc R
C13 C -1.5385(3) -0.3018(2) -0.05389(12) 0.0260(4) Uani 1 1 d .
H13A H -1.4616 -0.3691 -0.0886 0.031 Uiso 1 1 calc R
H13B H -1.5723 -0.3568 -0.0076 0.031 Uiso 1 1 calc R
C14 C -1.7182(3) -0.2103(2) -0.09949(12) 0.0271(4) Uani 1 1 d .
H14A H -1.6832 -0.1534 -0.1446 0.032 Uiso 1 1 calc R
H14B H -1.7949 -0.1444 -0.0641 0.032 Uiso 1 1 calc R
C15 C -1.8387(3) -0.2941(2) -0.13148(13) 0.0339(5) Uani 1 1 d .
H15A H -1.8544 -0.3642 -0.0887 0.041 Uiso 1 1 calc R
H15B H -1.9633 -0.2285 -0.1464 0.041 Uiso 1 1 calc R
C16 C -1.7543(4) -0.3708(3) -0.20360(15) 0.0428(6) Uani 1 1 d .
H16A H -1.8355 -0.4218 -0.2206 0.064 Uiso 1 1 calc R
H16B H -1.6318 -0.4373 -0.1891 0.064 Uiso 1 1 calc R
H16C H -1.7419 -0.3019 -0.2468 0.064 Uiso 1 1 calc R
C17 C 0.3418(3) 0.0089(2) 0.45487(10) 0.0211(4) Uani 1 1 d .
C18 C 0.4011(3) 0.12934(19) 0.45390(11) 0.0206(3) Uani 1 1 d .
C19 C 0.5618(3) 0.1202(2) 0.49963(11) 0.0215(4) Uani 1 1 d .
H19 H 0.6042 0.1996 0.4997 0.026 Uiso 1 1 calc R
C20 C 0.2695(3) 0.2851(3) 0.25636(12) 0.0345(5) Uani 1 1 d .
H20A H 0.2003 0.3713 0.2239 0.052 Uiso 1 1 calc R
H20B H 0.2181 0.2095 0.2479 0.052 Uiso 1 1 calc R
H20C H 0.4002 0.2583 0.2416 0.052 Uiso 1 1 calc R
C21 C -0.0432(3) 0.3893(2) 0.41480(13) 0.0344(5) Uani 1 1 d .
H21A H -0.1102 0.4751 0.3815 0.052 Uiso 1 1 calc R
H21B H -0.0505 0.4081 0.4702 0.052 Uiso 1 1 calc R
H21C H -0.0990 0.3153 0.4082 0.052 Uiso 1 1 calc R
C22 C 0.3780(3) 0.4808(2) 0.40025(14) 0.0339(5) Uani 1 1 d .
H22A H 0.3135 0.5691 0.3685 0.051 Uiso 1 1 calc R
H22B H 0.5082 0.4490 0.3850 0.051 Uiso 1 1 calc R
H22C H 0.3709 0.4956 0.4562 0.051 Uiso 1 1 calc R

loop_
_atom_site_aniso_label
_atom_site_aniso_U_11
_atom_site_aniso_U_22
_atom_site_aniso_U_33
_atom_site_aniso_U_23
_atom_site_aniso_U_13
_atom_site_aniso_U_12
Sn1 0.02210(8) 0.02065(8) 0.02364(8) -0.00067(5) -0.00411(5) -0.00661(5)
O1 0.0257(7) 0.0219(7) 0.0330(7) 0.0017(5) -0.0132(6) -0.0108(5)
C1 0.0242(9) 0.0227(9) 0.0272(9) -0.0026(7) -0.0048(7) -0.0109(7)
C2 0.0219(9) 0.0249(9) 0.0254(9) -0.0031(7) -0.0042(7) -0.0092(7)
C3 0.0233(9) 0.0268(10) 0.0257(9) -0.0013(7) -0.0047(7) -0.0112(8)
C4 0.0221(9) 0.0270(10) 0.0281(9) -0.0026(7) -0.0050(7) -0.0101(8)
C5 0.0233(9) 0.0305(10) 0.0284(9) -0.0015(8) -0.0051(8) -0.0123(8)
C6 0.0232(9) 0.0309(10) 0.0292(10) -0.0039(8) -0.0044(8) -0.0112(8)
C7 0.0244(10) 0.0306(10) 0.0324(10) -0.0028(8) -0.0063(8) -0.0123(8)
C8 0.0229(9) 0.0310(10) 0.0301(10) -0.0054(8) -0.0035(8) -0.0103(8)
C9 0.0233(9) 0.0317(10) 0.0304(10) -0.0044(8) -0.0048(8) -0.0115(8)
C10 0.0223(9) 0.0312(10) 0.0294(10) -0.0058(8) -0.0041(8) -0.0103(8)
C11 0.0214(9) 0.0299(10) 0.0307(10) -0.0026(8) -0.0044(8) -0.0096(8)
C12 0.0261(10) 0.0273(10) 0.0294(10) -0.0011(8) -0.0063(8) -0.0104(8)
C13 0.0242(9) 0.0252(10) 0.0295(10) -0.0009(8) -0.0055(8) -0.0093(8)
C14 0.0250(10) 0.0268(10) 0.0301(10) -0.0037(8) -0.0059(8) -0.0084(8)
C15 0.0267(10) 0.0374(12) 0.0400(12) -0.0065(9) -0.0099(9) -0.0122(9)
C16 0.0413(13) 0.0424(13) 0.0451(13) -0.0140(10) -0.0134(11) -0.0096(11)
C17 0.0196(9) 0.0240(9) 0.0206(8) -0.0034(7) -0.0038(7) -0.0075(7)
C18 0.0205(9) 0.0207(9) 0.0207(8) -0.0026(7) -0.0004(7) -0.0065(7)
C19 0.0224(9) 0.0207(9) 0.0238(9) -0.0037(7) -0.0014(7) -0.0096(7)
C20 0.0337(11) 0.0405(12) 0.0266(10) -0.0036(9) -0.0046(9) -0.0074(9)
C21 0.0278(10) 0.0354(11) 0.0378(11) -0.0049(9) 0.0006(9) -0.0063(9)
C22 0.0381(12) 0.0245(10) 0.0415(12) -0.0007(8) -0.0064(10) -0.0137(9)

loop_
_atom_type_symbol
_atom_type_description
_atom_type_scat_dispersion_real
_atom_type_scat_dispersion_imag
_atom_type_scat_source
C C 0.0033 0.0016 'International Tables Vol C Tables 4.2.6.8 and 6.1.1.4'
H H 0.0000 0.0000 'International Tables Vol C Tables 4.2.6.8 and 6.1.1.4'
O O 0.0106 0.0060 'International Tables Vol C Tables 4.2.6.8 and 6.1.1.4'
Sn Sn -0.6537 1.4246 'International Tables Vol C Tables 4.2.6.8 and 6.1.1.4'

loop_
_geom_angle_atom_site_label_1
_geom_angle_atom_site_label_2
_geom_angle_atom_site_label_3
_geom_angle
_geom_angle_site_symmetry_1
_geom_angle_site_symmetry_3
C20 Sn1 C21 110.75(9) . .
C20 Sn1 C18 109.92(8) . .
C21 Sn1 C18 110.46(8) . .
C20 Sn1 C22 109.18(9) . .
C21 Sn1 C22 110.08(9) . .
C18 Sn1 C22 106.35(8) . .
C17 O1 C1 118.68(14) . .
O1 C1 C2 107.38(14) . .
O1 C1 H1A 110.2 . .
C2 C1 H1A 110.2 . .
O1 C1 H1B 110.2 . .
C2 C1 H1B 110.2 . .
H1A C1 H1B 108.5 . .
C1 C2 C3 113.17(15) . .
C1 C2 H2A 108.9 . .
C3 C2 H2A 108.9 . .
C1 C2 H2B 108.9 . .
C3 C2 H2B 108.9 . .
H2A C2 H2B 107.8 . .
C4 C3 C2 111.48(15) . .
C4 C3 H3A 109.3 . .
C2 C3 H3A 109.3 . .
C4 C3 H3B 109.3 . .
C2 C3 H3B 109.3 . .
H3A C3 H3B 108.0 . .
C3 C4 C5 115.75(16) . .
C3 C4 H4A 108.3 . .
C5 C4 H4A 108.3 . .
C3 C4 H4B 108.3 . .
C5 C4 H4B 108.3 . .
H4A C4 H4B 107.4 . .
C4 C5 C6 111.77(16) . .
C4 C5 H5A 109.3 . .
C6 C5 H5A 109.3 . .
C4 C5 H5B 109.3 . .
C6 C5 H5B 109.3 . .
H5A C5 H5B 107.9 . .
C7 C6 C5 115.35(16) . .
C7 C6 H6A 108.4 . .
C5 C6 H6A 108.4 . .
C7 C6 H6B 108.4 . .
C5 C6 H6B 108.4 . .
H6A C6 H6B 107.5 . .
C6 C7 C8 113.10(17) . .
C6 C7 H7A 109.0 . .
C8 C7 H7A 109.0 . .
C6 C7 H7B 109.0 . .
C8 C7 H7B 109.0 . .
H7A C7 H7B 107.8 . .
C7 C8 C9 114.62(17) . .
C7 C8 H8A 108.6 . .
C9 C8 H8A 108.6 . .
C7 C8 H8B 108.6 . .
C9 C8 H8B 108.6 . .
H8A C8 H8B 107.6 . .
C10 C9 C8 112.50(17) . .
C10 C9 H9A 109.1 . .
C8 C9 H9A 109.1 . .
C10 C9 H9B 109.1 . .
C8 C9 H9B 109.1 . .
H9A C9 H9B 107.8 . .
C11 C10 C9 114.81(17) . .
C11 C10 H10A 108.6 . .
C9 C10 H10A 108.6 . .
C11 C10 H10B 108.6 . .
C9 C10 H10B 108.6 . .
H10A C10 H10B 107.5 . .
C10 C11 C12 112.26(16) . .
C10 C11 H11A 109.2 . .
C12 C11 H11A 109.2 . .
C10 C11 H11B 109.2 . .
C12 C11 H11B 109.2 . .
H11A C11 H11B 107.9 . .
C13 C12 C11 114.95(16) . .
C13 C12 H12A 108.5 . .
C11 C12 H12A 108.5 . .
C13 C12 H12B 108.5 . .
C11 C12 H12B 108.5 . .
H12A C12 H12B 107.5 . .
C14 C13 C12 112.50(16) . .
C14 C13 H13A 109.1 . .
C12 C13 H13A 109.1 . .
C14 C13 H13B 109.1 . .
C12 C13 H13B 109.1 . .
H13A C13 H13B 107.8 . .
C13 C14 C15 115.07(17) . .
C13 C14 H14A 108.5 . .
C15 C14 H14A 108.5 . .
C13 C14 H14B 108.5 . .
C15 C14 H14B 108.5 . .
H14A C14 H14B 107.5 . .
C16 C15 C14 113.37(19) . .
C16 C15 H15A 108.9 . .
C14 C15 H15A 108.9 . .
C16 C15 H15B 108.9 . .
C14 C15 H15B 108.9 . .
H15A C15 H15B 107.7 . .
C15 C16 H16A 109.5 . .
C15 C16 H16B 109.5 . .
H16A C16 H16B 109.5 . .
C15 C16 H16C 109.5 . .
H16A C16 H16C 109.5 . .
H16B C16 H16C 109.5 . .
O1 C17 C18 114.67(15) . .
O1 C17 C19 123.84(16) . 2_656
C18 C17 C19 121.49(16) . 2_656
C17 C18 C19 118.74(16) . .
C17 C18 Sn1 118.67(13) . .
C19 C18 Sn1 122.57(13) . .
C17 C19 C18 119.76(17) 2_656 .
C17 C19 H19 120.1 2_656 .
C18 C19 H19 120.1 . .
Sn1 C20 H20A 109.5 . .
Sn1 C20 H20B 109.5 . .
H20A C20 H20B 109.5 . .
Sn1 C20 H20C 109.5 . .
H20A C20 H20C 109.5 . .
H20B C20 H20C 109.5 . .
Sn1 C21 H21A 109.5 . .
Sn1 C21 H21B 109.5 . .
H21A C21 H21B 109.5 . .
Sn1 C21 H21C 109.5 . .
H21A C21 H21C 109.5 . .
H21B C21 H21C 109.5 . .
Sn1 C22 H22A 109.5 . .
Sn1 C22 H22B 109.5 . .
H22A C22 H22B 109.5 . .
Sn1 C22 H22C 109.5 . .
H22A C22 H22C 109.5 . .
H22B C22 H22C 109.5 . .

loop_
_geom_bond_atom_site_label_1
_geom_bond_atom_site_label_2
_geom_bond_distance
_geom_bond_site_symmetry_2
Sn1 C20 2.135(2) .
Sn1 C21 2.138(2) .
Sn1 C18 2.1466(18) .
Sn1 C22 2.147(2) .
O1 C17 1.386(2) .
O1 C1 1.431(2) .
C1 C2 1.512(2) .
C1 H1A 0.9700 .
C1 H1B 0.9700 .
C2 C3 1.526(3) .
C2 H2A 0.9700 .
C2 H2B 0.9700 .
C3 C4 1.523(2) .
C3 H3A 0.9700 .
C3 H3B 0.9700 .
C4 C5 1.523(3) .
C4 H4A 0.9700 .
C4 H4B 0.9700 .
C5 C6 1.527(3) .
C5 H5A 0.9700 .
C5 H5B 0.9700 .
C6 C7 1.522(3) .
C6 H6A 0.9700 .
C6 H6B 0.9700 .
C7 C8 1.524(3) .
C7 H7A 0.9700 .
C7 H7B 0.9700 .
C8 C9 1.526(3) .
C8 H8A 0.9700 .
C8 H8B 0.9700 .
C9 C10 1.525(3) .
C9 H9A 0.9700 .
C9 H9B 0.9700 .
C10 C11 1.522(3) .
C10 H10A 0.9700 .
C10 H10B 0.9700 .
C11 C12 1.524(3) .
C11 H11A 0.9700 .
C11 H11B 0.9700 .
C12 C13 1.524(3) .
C12 H12A 0.9700 .
C12 H12B 0.9700 .
C13 C14 1.523(3) .
C13 H13A 0.9700 .
C13 H13B 0.9700 .
C14 C15 1.530(3) .
C14 H14A 0.9700 .
C14 H14B 0.9700 .
C15 C16 1.515(3) .
C15 H15A 0.9700 .
C15 H15B 0.9700 .
C16 H16A 0.9600 .
C16 H16B 0.9600 .
C16 H16C 0.9600 .
C17 C18 1.387(3) .
C17 C19 1.399(3) 2_656
C18 C19 1.402(2) .
C19 C17 1.399(3) 2_656
C19 H19 0.9300 .
C20 H20A 0.9600 .
C20 H20B 0.9600 .
C20 H20C 0.9600 .
C21 H21A 0.9600 .
C21 H21B 0.9600 .
C21 H21C 0.9600 .
C22 H22A 0.9600 .
C22 H22B 0.9600 .
C22 H22C 0.9600 .

loop_
_geom_torsion_atom_site_label_1
_geom_torsion_atom_site_label_2
_geom_torsion_atom_site_label_3
_geom_torsion_atom_site_label_4
_geom_torsion
_geom_torsion_site_symmetry_1
_geom_torsion_site_symmetry_4
C17 O1 C1 C2 -179.83(15) . .
O1 C1 C2 C3 177.29(16) . .
C1 C2 C3 C4 178.86(16) . .
C2 C3 C4 C5 177.46(17) . .
C3 C4 C5 C6 179.25(17) . .
C4 C5 C6 C7 177.26(18) . .
C5 C6 C7 C8 179.42(17) . .
C6 C7 C8 C9 179.52(17) . .
C7 C8 C9 C10 179.77(17) . .
C8 C9 C10 C11 -179.86(17) . .
C9 C10 C11 C12 179.33(17) . .
C10 C11 C12 C13 -178.52(17) . .
C11 C12 C13 C14 175.53(17) . .
C12 C13 C14 C15 178.64(18) . .
C13 C14 C15 C16 -73.6(2) . .
C1 O1 C17 C18 -179.66(16) . .
C1 O1 C17 C19 0.1(3) . 2_656
O1 C17 C18 C19 179.92(16) . .
C19 C17 C18 C19 0.2(3) 2_656 .
O1 C17 C18 Sn1 -1.4(2) . .
C19 C17 C18 Sn1 178.87(13) 2_656 .
C20 Sn1 C18 C17 -64.13(16) . .
C21 Sn1 C18 C17 58.38(16) . .
C22 Sn1 C18 C17 177.81(15) . .
C20 Sn1 C18 C19 114.53(16) . .
C21 Sn1 C18 C19 -122.96(16) . .
C22 Sn1 C18 C19 -3.54(17) . .
C17 C18 C19 C17 -0.2(3) . 2_656
Sn1 C18 C19 C17 -178.81(13) . 2_656
